data_1514130
loop_
_publ_author_name
'Zencirci, Neslihan'
'Griesser, Ulrich J.'
'Gelbrich, Thomas'
'Kahlenberg, Volker'
'Jetti, Ram K. R.'
'Apperley, David C.'
'Harris, Robin K.'

_publ_section_title
;
 New solvates of an old drug compound (phenobarbital): structure and
 stability.
;
_journal_issue 12
_journal_name_full 'The journal of physical chemistry. B'
_journal_page_first 3267
_journal_page_last 3280
_journal_paper_doi 10.1021/jp409201v
_journal_volume 118
_journal_year 2014
_chemical_formula_moiety 'C12 H12 N2 O3, 0.5(C4 H8 O2)'
_chemical_formula_sum 'C14 H16 N2 O4'
_chemical_formula_weight 276.29
_chemical_name_common 'phenobarbital dioxane hemisolvate'
_space_group_crystal_system monoclinic
_space_group_IT_number 14
_space_group_name_Hall '-P 2yn'
_space_group_name_H-M_alt 'P 1 21/n 1'
_atom_sites_solution_hydrogens geom
_atom_sites_solution_primary direct
_atom_sites_solution_secondary difmap
_audit_conform_dict_location ftp://ftp.iucr.org/pub/cif_core.dic
_audit_conform_dict_name cif_core.dic
_audit_conform_dict_version 2.3
_audit_creation_date 2009-08-19T18:24:38-00:00
_audit_creation_method 'WinGX routine CIF_UPDATE'
_cell_angle_alpha 90
_cell_angle_beta 98.071(2)
_cell_angle_gamma 90
_cell_formula_units_Z 4
_cell_length_a 6.86417(15)
_cell_length_b 11.9645(2)
_cell_length_c 16.6842(4)
_cell_measurement_reflns_used 4290
_cell_measurement_temperature 253(2)
_cell_measurement_theta_max 28.444
_cell_measurement_theta_min 2.9904
_cell_volume 1356.64(5)
_computing_cell_refinement
;
        CrysAlisPro, Oxford Diffraction Ltd.,
        Version 1.171.33.41 (release 06-05-2009 CrysAlis171 .NET)
        (compiled May  6 2009,17:20:42)
;
_computing_data_collection
;
        CrysAlisPro, Oxford Diffraction Ltd.,
        Version 1.171.33.41 (release 06-05-2009 CrysAlis171 .NET)
        (compiled May  6 2009,17:20:42)
;
_computing_data_reduction
;
        CrysAlisPro, Oxford Diffraction Ltd.,
        Version 1.171.33.41 (release 06-05-2009 CrysAlis171 .NET)
        (compiled May  6 2009,17:20:42)
;
_computing_structure_refinement 'SHELXL-97 (Sheldrick, 1997)'
_diffrn_ambient_temperature 253(2)
_diffrn_detector_area_resol_mean 10.3575
_diffrn_measured_fraction_theta_full 0.994
_diffrn_measured_fraction_theta_max 0.994
_diffrn_measurement_device_type 'Xcalibur, Ruby, Gemini ultra'
_diffrn_measurement_method '\w scans'
_diffrn_radiation_monochromator graphite
_diffrn_radiation_type MoK\a
_diffrn_radiation_wavelength 0.71073
_diffrn_reflns_av_R_equivalents 0.0235
_diffrn_reflns_av_unetI/netI 0.0325
_diffrn_reflns_limit_h_max 8
_diffrn_reflns_limit_h_min -7
_diffrn_reflns_limit_k_max 14
_diffrn_reflns_limit_k_min -11
_diffrn_reflns_limit_l_max 20
_diffrn_reflns_limit_l_min -20
_diffrn_reflns_number 8534
_diffrn_reflns_theta_full 26
_diffrn_reflns_theta_max 26
_diffrn_reflns_theta_min 3
_exptl_absorpt_coefficient_mu 0.1
_exptl_absorpt_correction_T_max 0.99
_exptl_absorpt_correction_T_min 0.99
_exptl_absorpt_correction_type multi-scan
_exptl_absorpt_process_details
;
        CrysAlisPro, Oxford Diffraction Ltd.,
        Version 1.171.33.41 (release 06-05-2009 CrysAlis171 .NET)
        (compiled May  6 2009,17:20:42)
        Empirical absorption correction using spherical harmonics,
 implemented in SCALE3 ABSPACK scaling algorithm.
;
_exptl_crystal_colour colourless
_exptl_crystal_density_diffrn 1.353
_exptl_crystal_density_method 'not measured'
_exptl_crystal_description block
_exptl_crystal_F_000 584
_exptl_crystal_size_max 0.1
_exptl_crystal_size_mid 0.1
_exptl_crystal_size_min 0.1
_refine_diff_density_max 0.256
_refine_diff_density_min -0.176
_refine_diff_density_rms 0.032
_refine_ls_extinction_coef 0.0187(18)
_refine_ls_extinction_expression Fc^*^=kFc[1+0.001xFc^2^\l^3^/sin(2\q)]^-1/4^
_refine_ls_extinction_method SHELXL
_refine_ls_goodness_of_fit_ref 0.955
_refine_ls_hydrogen_treatment mixed
_refine_ls_matrix_type full
_refine_ls_number_parameters 205
_refine_ls_number_reflns 2655
_refine_ls_number_restraints 1
_refine_ls_restrained_S_all 0.955
_refine_ls_R_factor_all 0.0431
_refine_ls_R_factor_gt 0.0309
_refine_ls_shift/su_max 0.001
_refine_ls_shift/su_mean 0
_refine_ls_structure_factor_coef Fsqd
_refine_ls_weighting_details 'calc w=1/[\s^2^(Fo^2^)+(0.0474P)^2^+0.0000P] where P=(Fo^2^+2Fc^2^)/3'
_refine_ls_weighting_scheme calc
_refine_ls_wR_factor_gt 0.0757
_refine_ls_wR_factor_ref 0.0781
_reflns_number_gt 1997
_reflns_number_total 2655
_reflns_threshold_expression >2sigma(I)
_cod_data_source_file jp409201v_si_002.cif
_cod_data_source_block Pbtl_dioxane_hemisolvate_09thg000
_cod_database_code 1514130

loop_
_space_group_symop_id
_space_group_symop_operation_xyz
1 'x, y, z'
2 '-x+1/2, y+1/2, -z+1/2'
3 '-x, -y, -z'
4 'x-1/2, -y-1/2, z-1/2'

loop_
_atom_site_label
_atom_site_type_symbol
_atom_site_fract_x
_atom_site_fract_y
_atom_site_fract_z
_atom_site_U_iso_or_equiv
_atom_site_adp_type
_atom_site_occupancy
_atom_site_symmetry_multiplicity
_atom_site_calc_flag
_atom_site_refinement_flags
N1 N 0.50881(14) 0.15949(8) 0.17356(6) 0.0235(2) Uani 1 1 d D
H1 H 0.3835(13) 0.1588(11) 0.1727(8) 0.033(4) Uiso 1 1 d D
N3 N 0.77559(13) 0.25772(8) 0.13546(6) 0.0228(2) Uani 1 1 d .
H3 H 0.818(2) 0.3153(12) 0.1113(9) 0.036(4) Uiso 1 1 d .
O2 O 0.46496(12) 0.31806(7) 0.09877(6) 0.0353(3) Uani 1 1 d .
O4 O 1.08839(11) 0.20522(6) 0.17150(5) 0.0283(2) Uani 1 1 d .
O6 O 0.54758(12) 0.00100(7) 0.24656(5) 0.0327(2) Uani 1 1 d .
C2 C 0.57501(16) 0.24968(9) 0.13352(7) 0.0225(3) Uani 1 1 d .
C4 C 0.91450(16) 0.18621(8) 0.17174(7) 0.0193(3) Uani 1 1 d .
C5 C 0.84453(16) 0.08124(8) 0.21165(7) 0.0195(3) Uani 1 1 d .
C6 C 0.62183(17) 0.07587(9) 0.21275(7) 0.0219(3) Uani 1 1 d .
C7 C 0.94412(17) 0.08217(9) 0.30022(8) 0.0246(3) Uani 1 1 d .
H7A H 0.9087 0.013 0.3274 0.029(3) Uiso 1 1 calc R
H7B H 1.0887 0.0828 0.3014 0.029(3) Uiso 1 1 calc R
C8 C 0.88308(19) 0.18341(10) 0.34663(8) 0.0312(3) Uani 1 1 d .
H8A H 0.9181 0.2521 0.32 0.044(4) Uiso 1 1 calc R
H8B H 0.9514 0.1815 0.4023 0.041(4) Uiso 1 1 calc R
H8C H 0.7406 0.1815 0.3474 0.046(4) Uiso 1 1 calc R
C9 C 0.90299(16) -0.01689(9) 0.16074(8) 0.0228(3) Uani 1 1 d .
C10 C 0.8011(2) -0.03413(11) 0.08403(9) 0.0372(3) Uani 1 1 d .
H10 H 0.6909 0.0116 0.0653 0.053(4) Uiso 1 1 calc R
C11 C 0.8577(3) -0.11719(11) 0.03419(10) 0.0471(4) Uani 1 1 d .
H11 H 0.7863 -0.1282 -0.0183 0.061(5) Uiso 1 1 calc R
C12 C 1.0165(2) -0.18346(10) 0.06057(11) 0.0466(4) Uani 1 1 d .
H12 H 1.0569 -0.2396 0.0262 0.055(4) Uiso 1 1 calc R
C13 C 1.1167(2) -0.16837(12) 0.13673(12) 0.0509(4) Uani 1 1 d .
H13 H 1.2252 -0.2153 0.1554 0.070(5) Uiso 1 1 calc R
C14 C 1.06121(19) -0.08511(10) 0.18703(10) 0.0384(4) Uani 1 1 d .
H14 H 1.1324 -0.0751 0.2396 0.052(5) Uiso 1 1 calc R
O1S O 0.90197(11) 0.43666(6) 0.05228(5) 0.0251(2) Uani 1 1 d .
C1S C 0.79539(17) 0.50653(9) -0.00845(7) 0.0240(3) Uani 1 1 d .
H1S1 H 0.7754 0.5812 0.0147 0.025(3) Uiso 1 1 calc R
H1S2 H 0.6645 0.4734 -0.0267 0.029(3) Uiso 1 1 calc R
C2S C 1.09346(16) 0.48180(9) 0.07899(8) 0.0238(3) Uani 1 1 d .
H2S1 H 1.1661 0.4317 0.12 0.034(4) Uiso 1 1 calc R
H2S2 H 1.0807 0.5558 0.1043 0.023(3) Uiso 1 1 calc R

loop_
_atom_site_aniso_label
_atom_site_aniso_U_11
_atom_site_aniso_U_22
_atom_site_aniso_U_33
_atom_site_aniso_U_23
_atom_site_aniso_U_13
_atom_site_aniso_U_12
N1 0.0119(5) 0.0285(5) 0.0302(6) 0.0062(4) 0.0036(4) 0.0007(4)
N3 0.0178(5) 0.0215(5) 0.0296(6) 0.0090(4) 0.0050(4) 0.0009(4)
O2 0.0219(5) 0.0343(5) 0.0484(7) 0.0149(4) 0.0009(4) 0.0081(4)
O4 0.0148(4) 0.0305(4) 0.0405(6) 0.0074(4) 0.0067(4) 0.0003(3)
O6 0.0268(5) 0.0337(5) 0.0387(6) 0.0148(4) 0.0085(4) -0.0058(4)
C2 0.0183(6) 0.0239(6) 0.0251(7) 0.0025(5) 0.0022(5) 0.0029(5)
C4 0.0169(6) 0.0215(6) 0.0199(7) 0.0006(4) 0.0041(5) 0.0018(4)
C5 0.0172(6) 0.0202(6) 0.0210(7) 0.0035(5) 0.0020(5) 0.0019(4)
C6 0.0202(6) 0.0249(6) 0.0205(7) 0.0004(5) 0.0028(5) -0.0004(5)
C7 0.0227(6) 0.0258(6) 0.0244(7) 0.0050(5) 0.0006(5) 0.0012(5)
C8 0.0318(7) 0.0357(7) 0.0259(8) -0.0025(5) 0.0033(6) 0.0008(5)
C9 0.0223(6) 0.0208(6) 0.0265(7) 0.0011(5) 0.0073(5) -0.0034(5)
C10 0.0463(8) 0.0349(7) 0.0295(8) -0.0016(6) 0.0023(7) 0.0037(6)
C11 0.0707(11) 0.0408(8) 0.0311(9) -0.0084(6) 0.0120(8) -0.0076(8)
C12 0.0639(11) 0.0275(7) 0.0560(11) -0.0112(7) 0.0352(9) -0.0069(7)
C13 0.0432(9) 0.0387(8) 0.0723(13) -0.0119(8) 0.0139(9) 0.0114(7)
C14 0.0310(8) 0.0349(7) 0.0480(10) -0.0086(6) 0.0013(7) 0.0080(6)
O1S 0.0200(4) 0.0293(4) 0.0257(5) 0.0111(3) 0.0015(4) -0.0029(3)
C1S 0.0177(6) 0.0282(6) 0.0252(7) 0.0054(5) 0.0001(5) 0.0013(5)
C2S 0.0198(6) 0.0281(6) 0.0222(7) 0.0054(5) -0.0012(5) 0.0001(5)

loop_
_atom_type_symbol
_atom_type_description
_atom_type_scat_dispersion_real
_atom_type_scat_dispersion_imag
_atom_type_scat_source
C C 0.0033 0.0016 'International Tables Vol C Tables 4.2.6.8 and 6.1.1.4'
H H 0 0 'International Tables Vol C Tables 4.2.6.8 and 6.1.1.4'
N N 0.0061 0.0033 'International Tables Vol C Tables 4.2.6.8 and 6.1.1.4'
O O 0.0106 0.006 'International Tables Vol C Tables 4.2.6.8 and 6.1.1.4'

loop_
_geom_angle_atom_site_label_1
_geom_angle_atom_site_label_2
_geom_angle_atom_site_label_3
_geom_angle
_geom_angle_site_symmetry_1
_geom_angle_site_symmetry_3
C6 N1 C2 126.71(9) . .
C6 N1 H1 119.9(9) . .
C2 N1 H1 113.4(9) . .
C4 N3 C2 127.15(10) . .
C4 N3 H3 116.6(9) . .
C2 N3 H3 116.3(9) . .
O2 C2 N3 121.41(10) . .
O2 C2 N1 122.49(10) . .
N3 C2 N1 116.10(10) . .
O4 C4 N3 120.58(10) . .
O4 C4 C5 121.56(9) . .
N3 C4 C5 117.86(9) . .
C4 C5 C6 114.46(9) . .
C4 C5 C9 105.34(9) . .
C6 C5 C9 108.25(9) . .
C4 C5 C7 106.72(9) . .
C6 C5 C7 107.35(9) . .
C9 C5 C7 114.93(9) . .
O6 C6 N1 120.98(10) . .
O6 C6 C5 121.55(10) . .
N1 C6 C5 117.46(9) . .
C8 C7 C5 112.10(9) . .
C8 C7 H7A 109.2 . .
C5 C7 H7A 109.2 . .
C8 C7 H7B 109.2 . .
C5 C7 H7B 109.2 . .
H7A C7 H7B 107.9 . .
C7 C8 H8A 109.5 . .
C7 C8 H8B 109.5 . .
H8A C8 H8B 109.5 . .
C7 C8 H8C 109.5 . .
H8A C8 H8C 109.5 . .
H8B C8 H8C 109.5 . .
C14 C9 C10 118.58(11) . .
C14 C9 C5 122.12(11) . .
C10 C9 C5 119.20(10) . .
C9 C10 C11 120.91(13) . .
C9 C10 H10 119.5 . .
C11 C10 H10 119.5 . .
C12 C11 C10 119.98(15) . .
C12 C11 H11 120 . .
C10 C11 H11 120 . .
C11 C12 C13 119.69(13) . .
C11 C12 H12 120.2 . .
C13 C12 H12 120.2 . .
C12 C13 C14 120.70(14) . .
C12 C13 H13 119.7 . .
C14 C13 H13 119.7 . .
C9 C14 C13 120.13(14) . .
C9 C14 H14 119.9 . .
C13 C14 H14 119.9 . .
C1S O1S C2S 110.79(8) . .
O1S C1S C2S 110.16(9) . 3_765
O1S C1S H1S1 109.6 . .
C2S C1S H1S1 109.6 3_765 .
O1S C1S H1S2 109.6 . .
C2S C1S H1S2 109.6 3_765 .
H1S1 C1S H1S2 108.1 . .
O1S C2S C1S 109.71(10) . 3_765
O1S C2S H2S1 109.7 . .
C1S C2S H2S1 109.7 3_765 .
O1S C2S H2S2 109.7 . .
C1S C2S H2S2 109.7 3_765 .
H2S1 C2S H2S2 108.2 . .

loop_
_geom_bond_atom_site_label_1
_geom_bond_atom_site_label_2
_geom_bond_distance
_geom_bond_site_symmetry_2
N1 C6 1.3740(15) .
N1 C2 1.3792(14) .
N1 H1 0.859(8) .
N3 C4 1.3585(14) .
N3 C2 1.3760(14) .
N3 H3 0.868(15) .
O2 C2 1.2055(13) .
O4 C4 1.2157(13) .
O6 C6 1.2087(13) .
C4 C5 1.5301(15) .
C5 C6 1.5327(15) .
C5 C9 1.5352(15) .
C5 C7 1.5386(17) .
C7 C8 1.5276(16) .
C7 H7A 0.99 .
C7 H7B 0.99 .
C8 H8A 0.98 .
C8 H8B 0.98 .
C8 H8C 0.98 .
C9 C14 1.3800(17) .
C9 C10 1.3851(18) .
C10 C11 1.3858(19) .
C10 H10 0.95 .
C11 C12 1.370(2) .
C11 H11 0.95 .
C12 C13 1.369(2) .
C12 H12 0.95 .
C13 C14 1.390(2) .
C13 H13 0.95 .
C14 H14 0.95 .
O1S C1S 1.4327(14) .
O1S C2S 1.4330(14) .
C1S C2S 1.4963(17) 3_765
C1S H1S1 0.99 .
C1S H1S2 0.99 .
C2S C1S 1.4963(17) 3_765
C2S H2S1 0.99 .
C2S H2S2 0.99 .

loop_
_geom_hbond_atom_site_label_D
_geom_hbond_atom_site_label_H
_geom_hbond_atom_site_label_A
_geom_hbond_distance_DH
_geom_hbond_distance_HA
_geom_hbond_distance_DA
_geom_hbond_angle_DHA
_geom_hbond_site_symmetry_A
N1 H1 O4 0.859(8) 2.097(9) 2.9326(12) 164.1(12) 1_455
N3 H3 O1S 0.868(15) 1.891(15) 2.7568(12) 176.2(14) .

loop_
_geom_torsion_atom_site_label_1
_geom_torsion_atom_site_label_2
_geom_torsion_atom_site_label_3
_geom_torsion_atom_site_label_4
_geom_torsion
_geom_torsion_site_symmetry_4
C4 N3 C2 O2 -179.46(11) .
C4 N3 C2 N1 0.66(17) .
C6 N1 C2 O2 178.03(12) .
C6 N1 C2 N3 -2.09(17) .
C2 N3 C4 O4 -177.28(11) .
C2 N3 C4 C5 3.41(17) .
O4 C4 C5 C6 174.90(11) .
N3 C4 C5 C6 -5.79(15) .
O4 C4 C5 C9 -66.30(14) .
N3 C4 C5 C9 113.00(11) .
O4 C4 C5 C7 56.30(14) .
N3 C4 C5 C7 -124.39(11) .
C2 N1 C6 O6 179.39(11) .
C2 N1 C6 C5 -0.77(17) .
C4 C5 C6 O6 -175.57(11) .
C9 C5 C6 O6 67.29(14) .
C7 C5 C6 O6 -57.32(14) .
C4 C5 C6 N1 4.59(15) .
C9 C5 C6 N1 -112.55(11) .
C7 C5 C6 N1 122.84(11) .
C4 C5 C7 C8 62.24(11) .
C6 C5 C7 C8 -60.91(11) .
C9 C5 C7 C8 178.62(9) .
C4 C5 C9 C14 104.32(12) .
C6 C5 C9 C14 -132.81(12) .
C7 C5 C9 C14 -12.84(15) .
C4 C5 C9 C10 -71.98(13) .
C6 C5 C9 C10 50.88(14) .
C7 C5 C9 C10 170.85(10) .
C14 C9 C10 C11 -0.71(19) .
C5 C9 C10 C11 175.72(11) .
C9 C10 C11 C12 -0.1(2) .
C10 C11 C12 C13 1.0(2) .
C11 C12 C13 C14 -1.2(2) .
C10 C9 C14 C13 0.56(19) .
C5 C9 C14 C13 -175.77(12) .
C12 C13 C14 C9 0.4(2) .
C2S O1S C1S C2S 58.42(13) 3_765
C1S O1S C2S C1S -58.15(12) 3_765
